data_1549672
loop_
_publ_author_name
'Craig, Gavin A.'
'Larpent, Patrick'
'Kusaka, Shinpei'
'Matsuda, Ryotaro'
'Kitagawa, Susumu'
'Furukawa, Shuhei'

_publ_section_title
;
 Switchable gate-opening effect in metal-organic polyhedra assemblies
 through solution processing.
;
_journal_issue 31
_journal_name_full 'Chemical science'
_journal_page_first 6463
_journal_page_last 6469
_journal_paper_doi 10.1039/c8sc02263a
_journal_volume 9
_journal_year 2018
_chemical_formula_moiety 'C112 H84 Cu4 O24, 10(C4 H8 O)'
_chemical_formula_sum 'C152 H164 Cu4 O34'
_chemical_formula_weight 2788.98
_space_group_crystal_system monoclinic
_space_group_IT_number 14
_space_group_name_Hall '-P 2yn'
_space_group_name_H-M_alt 'P 1 21/n 1'
_symmetry_space_group_name_Hall '-P 2yn'
_symmetry_space_group_name_H-M 'P 1 21/n 1'
_atom_sites_solution_hydrogens mixed
_audit_creation_date 2018-01-30
_audit_creation_method
;
Olex2 1.2
(compiled 2017.08.10 svn.r3458 for OlexSys, GUI svn.r5381)
;
_audit_update_record
;
2018-05-02 deposited with the CCDC.
2018-07-10 downloaded from the CCDC.
;
_cell_angle_alpha 90
_cell_angle_beta 116.080(10)
_cell_angle_gamma 90
_cell_formula_units_Z 2
_cell_length_a 18.5382(15)
_cell_length_b 25.3600(16)
_cell_length_c 19.6509(16)
_cell_measurement_reflns_used 22093
_cell_measurement_temperature 97
_cell_measurement_theta_max 30.0150
_cell_measurement_theta_min 2.3180
_cell_volume 8297.8(13)
_computing_cell_refinement 'CrysAlisPro 1.171.39.20a (Rigaku OD, 2015)'
_computing_data_collection 'CrysAlisPro 1.171.39.20a (Rigaku OD, 2015)'
_computing_data_reduction 'CrysAlisPro 1.171.39.20a (Rigaku OD, 2015)'
_computing_molecular_graphics 'Olex2 (Dolomanov et al., 2009)'
_computing_publication_material 'Olex2 (Dolomanov et al., 2009)'
_computing_structure_refinement 'ShelXL (Sheldrick, 2015)'
_computing_structure_solution 'SHELXT 2014/5 (Sheldrick, 2014)'
_diffrn_ambient_temperature 97
_diffrn_detector 'CCD plate'
_diffrn_measured_fraction_theta_full 0.996
_diffrn_measured_fraction_theta_max 0.995
_diffrn_measurement_details
;
List of Runs (angles in degrees, time in seconds):

  # Type    Start    End  Width  t~exp~   \w     \q     \k     \f   Frames
#--------------------------------------------------------------------------
  1  \w    -67.00 -41.00   0.50   24.00    --    4.00  45.00  30.00   52
  2  \w    -26.00   0.00   0.50   24.00    --    4.00  45.00  90.00   52
  3  \w   -103.00 -37.00   0.50   24.00    --  -13.90  45.00 150.00  132
  4  \w    -52.00  34.00   0.50   24.00    --  -13.90  45.00  60.00  172
  5  \w    -19.00   7.00   0.50   24.00    --  -13.90  45.00 150.00   52
  6  \w   -103.00  75.00   0.50   24.00    --  -13.90  45.00   0.00  356
  7  \w    -73.00 -23.00   0.50   24.00    --  -13.90  45.00 120.00  100
;
_diffrn_measurement_device 'four-circle diffractometer'
_diffrn_measurement_device_type 'XtaLAB AFC10 (RCD3): fixed-chi single'
_diffrn_measurement_method '\w scans'
_diffrn_orient_matrix_type 'CrysAlisPro convention (1999,Acta A55,543-557)'
_diffrn_orient_matrix_UB_11 0.0182749000
_diffrn_orient_matrix_UB_12 0.0224061000
_diffrn_orient_matrix_UB_13 -0.0075012000
_diffrn_orient_matrix_UB_21 -0.0200776000
_diffrn_orient_matrix_UB_22 -0.0055411000
_diffrn_orient_matrix_UB_23 -0.0394178000
_diffrn_orient_matrix_UB_31 -0.0328141000
_diffrn_orient_matrix_UB_32 0.0157804000
_diffrn_orient_matrix_UB_33 -0.0031090000
_diffrn_radiation_monochromator graphite
_diffrn_radiation_probe x-ray
_diffrn_radiation_type MoK\a
_diffrn_radiation_wavelength 0.71073
_diffrn_reflns_av_R_equivalents 0.0548
_diffrn_reflns_av_unetI/netI 0.0472
_diffrn_reflns_Laue_measured_fraction_full 0.996
_diffrn_reflns_Laue_measured_fraction_max 0.995
_diffrn_reflns_limit_h_max 23
_diffrn_reflns_limit_h_min -22
_diffrn_reflns_limit_k_max 32
_diffrn_reflns_limit_k_min -32
_diffrn_reflns_limit_l_max 22
_diffrn_reflns_limit_l_min -24
_diffrn_reflns_number 85503
_diffrn_reflns_point_group_measured_fraction_full 0.996
_diffrn_reflns_point_group_measured_fraction_max 0.995
_diffrn_reflns_theta_full 25.242
_diffrn_reflns_theta_max 26.733
_diffrn_reflns_theta_min 2.019
_diffrn_source 'fine-focus sealed X-ray tube'
_diffrn_source_type 'Enhance (Mo) X-ray Source'
_exptl_absorpt_coefficient_mu 0.571
_exptl_absorpt_correction_T_max 1.00000
_exptl_absorpt_correction_T_min 0.36664
_exptl_absorpt_correction_type multi-scan
_exptl_absorpt_process_details
;
CrysAlisPro 1.171.39.20a (Rigaku Oxford Diffraction, 2015)
Empirical absorption correction using spherical harmonics,
 implemented in SCALE3 ABSPACK scaling algorithm.
;
_exptl_crystal_colour 'light blue'
_exptl_crystal_colour_modifier light
_exptl_crystal_colour_primary blue
_exptl_crystal_density_diffrn 1.116
_exptl_crystal_description block
_exptl_crystal_F_000 2928
_exptl_crystal_recrystallization_method 'Re-crystallisation from solvent: THF'
_exptl_crystal_size_max 0.2
_exptl_crystal_size_mid 0.2
_exptl_crystal_size_min 0.1
_refine_diff_density_max 0.932
_refine_diff_density_min -0.537
_refine_diff_density_rms 0.068
_refine_ls_extinction_method none
_refine_ls_goodness_of_fit_ref 1.028
_refine_ls_hydrogen_treatment constr
_refine_ls_matrix_type full
_refine_ls_number_parameters 878
_refine_ls_number_reflns 17542
_refine_ls_number_restraints 67
_refine_ls_restrained_S_all 1.031
_refine_ls_R_factor_all 0.0635
_refine_ls_R_factor_gt 0.0468
_refine_ls_shift/su_max 0.002
_refine_ls_shift/su_mean 0.000
_refine_ls_structure_factor_coef Fsqd
_refine_ls_weighting_details 'w=1/[\s^2^(Fo^2^)+(0.0657P)^2^+6.1153P] where P=(Fo^2^+2Fc^2^)/3'
_refine_ls_weighting_scheme calc
_refine_ls_wR_factor_gt 0.1223
_refine_ls_wR_factor_ref 0.1301
_reflns_Friedel_coverage 0.000
_reflns_number_gt 13755
_reflns_number_total 17542
_reflns_threshold_expression 'I > 2\s(I)'
_cod_data_source_file c8sc02263a2.cif
_cod_data_source_block gac269_sq
_cod_depositor_comments 'Adding full bibliography for 1549671--1549673.cif.'
_cod_database_code 1549672
_shelx_shelxl_version_number 2016/6
_chemical_oxdiff_formula 'C100 H48 O7 Cu4'
_shelx_space_group_comment
;
The symmetry employed for this shelxl refinement is uniquely defined
by the following loop, which should always be used as a source of
symmetry information in preference to the above space-group names.
They are only intended as comments.
;
_reflns_odcompleteness_completeness 99.73
_reflns_odcompleteness_iscentric 1
_reflns_odcompleteness_theta 26.67
_olex2_refinement_description
;
1. Fixed Uiso
 At 1.2 times of:
  All C(H) groups, All C(H,H) groups, All C(H,H,H,H) groups
 At 1.5 times of:
  All C(H,H,H) groups, All O(H,H) groups
2. Restrained distances
 C4A-C3A
 1.52 with sigma of 0.02
 C2A-C3A
 1.52 with sigma of 0.02
 O1A-C2A
 1.48 with sigma of 0.02
 C5A-O1A
 1.48 with sigma of 0.02
 C5T-C4T
 1.48 with sigma of 0.02
 C3C-C2C
 1.52 with sigma of 0.02
 C32E-C4E
 1.52 with sigma of 0.02
 C5E-C4E
 1.52 with sigma of 0.02
 C32E-C22E
 1.52 with sigma of 0.02
 O1E-C5E
 1.42 with sigma of 0.02
 O1E-C22E
 1.42 with sigma of 0.02
 C22E-C32E
 1.48 with sigma of 0.02
 C21E-O1E
 1.42 with sigma of 0.02
 C21E-C31E
 1.48 with sigma of 0.02
 C31E-C4E
 1.52 with sigma of 0.02
 C4E-C32E
 1.52 with sigma of 0.02
 C4E-C5E
 1.5 with sigma of 0.02
 C5E-O1E
 1.48 with sigma of 0.02
3. Rigid bond restraints
 O1E, C5E
 with sigma for 1-2 distances of 0.01 and sigma for 1-3 distances of 0.01
 C22E, O1E
 with sigma for 1-2 distances of 0.01 and sigma for 1-3 distances of 0.01
 C32E, C22E
 with sigma for 1-2 distances of 0.01 and sigma for 1-3 distances of 0.01
 C5E, C4E
 with sigma for 1-2 distances of 0.01 and sigma for 1-3 distances of 0.01
 C32E, C4E
 with sigma for 1-2 distances of 0.01 and sigma for 1-3 distances of 0.01
 C3B, C2B
 with sigma for 1-2 distances of 0.01 and sigma for 1-3 distances of 0.01
 C3B, C4B
 with sigma for 1-2 distances of 0.01 and sigma for 1-3 distances of 0.01
4. Uiso/Uaniso restraints and constraints
O1E \\sim C5E: within 2A with sigma of 0.04 and sigma for terminal atoms of 0.08
O1E \\sim C22E: within 2A with sigma of 0.04 and sigma for terminal atoms of
0.08
C22E \\sim C32E: within 2A with sigma of 0.04 and sigma for terminal atoms of
0.08
C4E \\sim C5E: within 2A with sigma of 0.04 and sigma for terminal atoms of 0.08
C32E \\sim C4E: within 2A with sigma of 0.04 and sigma for terminal atoms of
0.08
C3B \\sim C2B: within 2A with sigma of 0.04 and sigma for terminal atoms of 0.08
C3B \\sim C4B: within 2A with sigma of 0.04 and sigma for terminal atoms of 0.08
5. Others
 Sof(H4EC)=Sof(H4ED)=Sof(C22E)=Sof(H22A)=Sof(H22B)=Sof(C32E)=Sof(H32A)=
 Sof(H32B)=1-FVAR(1)
 Sof(H4EA)=Sof(H4EB)=Sof(C21E)=Sof(H21A)=Sof(H21B)=Sof(C31E)=Sof(H31A)=
 Sof(H31B)=FVAR(1)
6.a Rotating group:
 O1W(H1WA,H1WB)
6.b Secondary CH2 refined with riding coordinates:
 C51(H51A,H51B), C25(H25A,H25B), C5B(H5BA,H5BB), C2T(H2TA,H2TB), C5T(H5TA,
 H5TB), C3T(H3TA,H3TB), C4T(H4TA,H4TB), C4B(H4BA,H4BB), C5C(H5CA,H5CB),
 C3D(H3DA,H3DB), C2B(H2BA,H2BB), C4D(H4DA,H4DB), C4C(H4CA,H4CB), C3A(H3AA,H3AB),
  C4E(H4EC,H4ED), C4E(H4EA,H4EB), C3B(H3BA,H3BB), C2A(H2AA,H2AB), C2C(H2CA,
 H2CB), C4A(H4AA,H4AB), C2D(H2DA,H2DB), C5A(H5AA,H5AB), C22E(H22A,H22B),
 C3C(H3CA,H3CB), C5D(H5DA,H5DB), C32E(H32A,H32B), C5E(H5EA,H5EB), C21E(H21A,
 H21B), C31E(H31A,H31B)
6.c Aromatic/amide H refined with riding coordinates:
 C14(H14), C40(H40), C47(H47), C36(H36), C23(H23), C49(H49), C2(H2), C38(H38),
 C12(H12), C21(H21), C10(H10), C11(H11), C30(H30), C45(H45), C28(H28), C46(H46),
  C37(H37), C32(H32), C4(H4), C6(H6), C20(H20), C19(H19)
6.d Idealised Me refined as rotating group:
 C52(H52A,H52B,H52C), C26(H26A,H26B,H26C)
;
_olex2_submission_special_instructions 'No special instructions were received'
_oxdiff_exptl_absorpt_empirical_details
;
Empirical correction (ABSPACK) includes:
- Absorption correction using spherical harmonics
- Frame scaling
;
_oxdiff_exptl_absorpt_empirical_full_max 2.491
_oxdiff_exptl_absorpt_empirical_full_min 0.630

loop_
_space_group_symop_operation_xyz
'x, y, z'
'-x+1/2, y+1/2, -z+1/2'
'-x, -y, -z'
'x-1/2, -y-1/2, z-1/2'

loop_
_atom_site_label
_atom_site_type_symbol
_atom_site_fract_x
_atom_site_fract_y
_atom_site_fract_z
_atom_site_U_iso_or_equiv
_atom_site_adp_type
_atom_site_occupancy
_atom_site_site_symmetry_order
_atom_site_calc_flag
_atom_site_refinement_flags_posn
_atom_site_refinement_flags_adp
_atom_site_refinement_flags_occupancy
_atom_site_disorder_assembly
_atom_site_disorder_group
Cu1 Cu 0.86423(2) 0.36193(2) 0.56489(2) 0.01724(8) Uani 1 1 d . . . . .
Cu2 Cu 0.26322(2) 0.58421(2) 0.45082(2) 0.01774(8) Uani 1 1 d . . . . .
O7 O 0.91380(9) 0.43128(6) 0.57251(9) 0.0225(3) Uani 1 1 d . . . . .
O2 O 0.81549(9) 0.36619(7) 0.45364(9) 0.0234(3) Uani 1 1 d . . . . .
O8 O 0.79920(9) 0.47636(6) 0.54217(9) 0.0258(4) Uani 1 1 d . . . . .
O5 O 0.09910(9) 0.63641(6) 0.32481(9) 0.0243(3) Uani 1 1 d . . . . .
O6 O 0.80850(9) 0.89099(6) 0.47148(10) 0.0268(4) Uani 1 1 d . . . . .
O1T O 0.95980(9) 0.31312(6) 0.56540(9) 0.0246(4) Uani 1 1 d . . . . .
O9 O 0.30676(9) 0.65222(6) 0.43960(9) 0.0240(3) Uani 1 1 d . . . . .
O3 O 0.69904(9) 0.40267(7) 0.43972(8) 0.0239(4) Uani 1 1 d . . . . .
O4 O 0.19985(9) 0.58136(6) 0.33905(9) 0.0245(4) Uani 1 1 d . . . . .
O10 O 0.20380(9) 0.69919(6) 0.44018(9) 0.0250(4) Uani 1 1 d . . . . .
O1 O 0.19016(11) 0.34953(7) -0.08888(10) 0.0359(4) Uani 1 1 d . . . . .
O1W O 0.36325(11) 0.53876(8) 0.45822(11) 0.0399(5) Uani 1 1 d . . . . .
H1WA H 0.390430 0.556008 0.439166 0.060 Uiso 1 1 d GR . . . .
H1WB H 0.346634 0.511197 0.429496 0.060 Uiso 1 1 d GR . . . .
O1B O 1.01885(14) 0.57944(8) 0.87210(11) 0.0480(5) Uani 1 1 d . . . . .
C39 C 0.91609(13) 0.52345(9) 0.56072(12) 0.0206(5) Uani 1 1 d . . . . .
C14 C 0.63313(13) 0.39233(9) 0.28305(13) 0.0236(5) Uani 1 1 d . . . . .
H14 H 0.600540 0.404686 0.304498 0.028 Uiso 1 1 calc R . . . .
C13 C 0.71328(13) 0.37964(9) 0.32961(12) 0.0205(5) Uani 1 1 d . . . . .
C22 C 0.10449(13) 0.60246(9) 0.21500(12) 0.0215(5) Uani 1 1 d . . . . .
C40 C 0.87502(13) 0.57103(9) 0.54732(13) 0.0235(5) Uani 1 1 d . . . . .
H40 H 0.821182 0.571440 0.537567 0.028 Uiso 1 1 calc R . . . .
C47 C 0.25747(14) 0.78889(9) 0.39423(13) 0.0235(5) Uani 1 1 d . . . . .
H47 H 0.204192 0.788426 0.386318 0.028 Uiso 1 1 calc R . . . .
C36 C 0.99484(14) 0.61704(10) 0.56120(13) 0.0251(5) Uani 1 1 d . . . . .
H36 H 1.020858 0.648264 0.560574 0.030 Uiso 1 1 calc R . . . .
C35 C 0.91417(14) 0.61815(9) 0.54842(13) 0.0245(5) Uani 1 1 d . . . . .
C44 C 0.41819(13) 0.79069(9) 0.42072(12) 0.0227(5) Uani 1 1 d . . . . .
C48 C 0.30485(13) 0.74406(9) 0.42121(12) 0.0204(5) Uani 1 1 d . . . . .
C23 C 0.14502(14) 0.57131(9) 0.18540(13) 0.0227(5) Uani 1 1 d . . . . .
H23 H 0.191659 0.553982 0.218070 0.027 Uiso 1 1 calc R . . . .
C43 C 0.50195(14) 0.79202(9) 0.43677(13) 0.0242(5) Uani 1 1 d . . . . .
C49 C 0.38516(13) 0.74471(9) 0.43435(12) 0.0224(5) Uani 1 1 d . . . . .
H49 H 0.416607 0.714632 0.452139 0.027 Uiso 1 1 calc R . . . .
C2 C 0.32005(14) 0.37582(10) 0.01197(13) 0.0261(5) Uani 1 1 d . . . . .
H2 H 0.347414 0.349312 0.000254 0.031 Uiso 1 1 calc R . . . .
C41 C 0.87333(13) 0.47309(9) 0.55863(12) 0.0194(5) Uani 1 1 d . . . . .
C38 C 0.99723(13) 0.52296(9) 0.57524(12) 0.0212(5) Uani 1 1 d . . . . .
H38 H 1.025219 0.491254 0.585213 0.025 Uiso 1 1 calc R . . . .
C12 C 0.76263(14) 0.36213(9) 0.29742(13) 0.0244(5) Uani 1 1 d . . . . .
H12 H 0.815736 0.353064 0.328289 0.029 Uiso 1 1 calc R . . . .
C3 C 0.36155(14) 0.40984(10) 0.07315(13) 0.0254(5) Uani 1 1 d . . . . .
C15 C 0.74479(13) 0.38343(9) 0.41420(12) 0.0208(5) Uani 1 1 d . . . . .
C50 C 0.26923(13) 0.69455(9) 0.43537(12) 0.0207(5) Uani 1 1 d . . . . .
C29 C 0.78354(14) 0.75337(10) 0.50427(13) 0.0265(5) Uani 1 1 d . . . . .
C21 C 0.03452(14) 0.62861(9) 0.16589(13) 0.0237(5) Uani 1 1 d . . . . .
H21 H 0.005977 0.648814 0.185278 0.028 Uiso 1 1 calc R . . . .
C5 C 0.23797(14) 0.45651(10) 0.04529(13) 0.0254(5) Uani 1 1 d . . . . .
C7 C 0.44683(15) 0.40287(10) 0.11842(13) 0.0282(5) Uani 1 1 d . . . . .
C42 C 0.57170(14) 0.79388(10) 0.45170(13) 0.0257(5) Uani 1 1 d . . . . .
C10 C 0.65195(14) 0.36995(10) 0.17235(13) 0.0261(5) Uani 1 1 d . . . . .
H10 H 0.631812 0.366718 0.120049 0.031 Uiso 1 1 calc R . . . .
C27 C 0.76984(14) 0.84667(9) 0.47714(13) 0.0238(5) Uani 1 1 d . . . . .
C17 C 0.15814(15) 0.52943(10) 0.07969(13) 0.0265(5) Uani 1 1 d . . . . .
C18 C 0.11684(14) 0.56542(10) 0.10670(13) 0.0243(5) Uani 1 1 d . . . . .
C11 C 0.73229(15) 0.35821(10) 0.21885(13) 0.0279(5) Uani 1 1 d . . . . .
H11 H 0.765795 0.347728 0.197377 0.033 Uiso 1 1 calc R . . . .
C16 C 0.19480(15) 0.49678(10) 0.06354(13) 0.0278(5) Uani 1 1 d . . . . .
C30 C 0.70236(14) 0.75107(10) 0.48972(13) 0.0266(5) Uani 1 1 d . . . . .
H30 H 0.679943 0.719203 0.494109 0.032 Uiso 1 1 calc R . . . .
C45 C 0.36977(14) 0.83549(10) 0.39248(13) 0.0250(5) Uani 1 1 d . . . . .
H45 H 0.391276 0.866060 0.382665 0.030 Uiso 1 1 calc R . . . .
C1 C 0.23738(15) 0.38201(10) -0.03121(13) 0.0272(5) Uani 1 1 d . . . . .
C28 C 0.81681(14) 0.80156(10) 0.49861(13) 0.0259(5) Uani 1 1 d . . . . .
H28 H 0.870852 0.803437 0.509321 0.031 Uiso 1 1 calc R . . . .
C24 C 0.13652(13) 0.60731(9) 0.29958(12) 0.0211(5) Uani 1 1 d . . . . .
C31 C 0.65541(14) 0.79651(10) 0.46872(13) 0.0241(5) Uani 1 1 d . . . . .
C46 C 0.28963(14) 0.83425(10) 0.37913(13) 0.0264(5) Uani 1 1 d . . . . .
H46 H 0.257534 0.863928 0.360033 0.032 Uiso 1 1 calc R . . . .
C33 C 0.83090(15) 0.70632(10) 0.52229(14) 0.0299(5) Uani 1 1 d . . . . .
O1C O 0.46259(17) 0.31622(11) 0.41581(16) 0.0755(8) Uani 1 1 d . . . . .
C37 C 1.03571(14) 0.56970(10) 0.57472(13) 0.0247(5) Uani 1 1 d . . . . .
H37 H 1.089268 0.569203 0.583497 0.030 Uiso 1 1 calc R . . . .
C9 C 0.60155(14) 0.38659(10) 0.20432(13) 0.0254(5) Uani 1 1 d . . . . .
C32 C 0.68890(14) 0.84494(10) 0.46210(13) 0.0237(5) Uani 1 1 d . . . . .
H32 H 0.657624 0.875304 0.447945 0.028 Uiso 1 1 calc R . . . .
C4 C 0.32076(15) 0.44990(10) 0.09030(13) 0.0272(5) Uani 1 1 d . . . . .
H4 H 0.348189 0.472121 0.131292 0.033 Uiso 1 1 calc R . . . .
C6 C 0.19703(15) 0.42301(10) -0.01565(13) 0.0272(5) Uani 1 1 d . . . . .
H6 H 0.142479 0.428026 -0.046121 0.033 Uiso 1 1 calc R . . . .
C8 C 0.51730(15) 0.39641(10) 0.15656(13) 0.0274(5) Uani 1 1 d . . . . .
C20 C 0.00763(15) 0.62434(10) 0.08789(13) 0.0288(5) Uani 1 1 d . . . . .
H20 H -0.037976 0.642746 0.055473 0.035 Uiso 1 1 calc R . . . .
C51 C 0.76173(15) 0.93716(10) 0.43929(15) 0.0300(5) Uani 1 1 d . . . . .
H51A H 0.736416 0.949297 0.470399 0.036 Uiso 1 1 calc R . . . .
H51B H 0.720173 0.929753 0.388808 0.036 Uiso 1 1 calc R . . . .
C25 C 0.22605(17) 0.30151(11) -0.09921(16) 0.0387(7) Uani 1 1 d . . . . .
H25A H 0.251874 0.282377 -0.051784 0.046 Uiso 1 1 calc R . . . .
H25B H 0.265904 0.309366 -0.117227 0.046 Uiso 1 1 calc R . . . .
C34 C 0.87017(14) 0.66693(10) 0.53455(14) 0.0291(5) Uani 1 1 d . . . . .
C19 C 0.04790(15) 0.59301(10) 0.05781(13) 0.0278(5) Uani 1 1 d . . . . .
H19 H 0.029298 0.590330 0.005604 0.033 Uiso 1 1 calc R . . . .
C5B C 1.00394(18) 0.60794(11) 0.80454(15) 0.0383(6) Uani 1 1 d . . . . .
H5BA H 1.034199 0.640619 0.816776 0.046 Uiso 1 1 calc R . . . .
H5BB H 0.947275 0.616270 0.777062 0.046 Uiso 1 1 calc R . . . .
C52 C 0.81884(18) 0.97836(11) 0.43616(17) 0.0386(6) Uani 1 1 d . . . . .
H52A H 0.840159 0.967036 0.402030 0.058 Uiso 1 1 calc GR . . . .
H52B H 0.862016 0.983183 0.485841 0.058 Uiso 1 1 calc GR . . . .
H52C H 0.790708 1.011086 0.418626 0.058 Uiso 1 1 calc GR . . . .
O1D O 0.78592(17) 0.61013(11) 0.28005(19) 0.0822(9) Uani 1 1 d . . . . .
O1A O 0.60942(18) 0.75732(15) 0.17063(15) 0.0897(10) Uani 1 1 d D . . . .
C2T C 0.93980(16) 0.26114(11) 0.53267(17) 0.0385(6) Uani 1 1 d . . . . .
H2TA H 0.903013 0.263202 0.479227 0.046 Uiso 1 1 calc R . . . .
H2TB H 0.915176 0.240311 0.558211 0.046 Uiso 1 1 calc R . . . .
C5T C 1.04216(15) 0.31505(12) 0.62074(16) 0.0390(7) Uani 1 1 d D . . . .
H5TA H 1.045869 0.322784 0.670518 0.047 Uiso 1 1 calc R . . . .
H5TB H 1.071063 0.342022 0.607718 0.047 Uiso 1 1 calc R . . . .
C3T C 1.01758(17) 0.23765(12) 0.54362(18) 0.0437(7) Uani 1 1 d . . . . .
H3TA H 1.031485 0.248003 0.503355 0.052 Uiso 1 1 calc R . . . .
H3TB H 1.016078 0.199468 0.545730 0.052 Uiso 1 1 calc R . . . .
C4T C 1.07657(18) 0.26074(13) 0.61975(18) 0.0504(8) Uani 1 1 d D . . . .
H4TA H 1.078795 0.239293 0.661501 0.061 Uiso 1 1 calc R . . . .
H4TB H 1.130088 0.263428 0.622758 0.061 Uiso 1 1 calc R . . . .
C4B C 1.0297(2) 0.57339(12) 0.75793(16) 0.0430(7) Uani 1 1 d . U . . .
H4BA H 1.085672 0.579324 0.769604 0.052 Uiso 1 1 calc R . . . .
H4BB H 0.996921 0.579197 0.704230 0.052 Uiso 1 1 calc R . . . .
C5C C 0.4461(2) 0.26606(15) 0.38012(19) 0.0637(10) Uani 1 1 d . . . . .
H5CA H 0.404083 0.248408 0.388208 0.076 Uiso 1 1 calc R . . . .
H5CB H 0.493862 0.244182 0.400825 0.076 Uiso 1 1 calc R . . . .
C3D C 0.7952(2) 0.51784(15) 0.27448(19) 0.0636(10) Uani 1 1 d . . . . .
H3DA H 0.745482 0.506798 0.232422 0.076 Uiso 1 1 calc R . . . .
H3DB H 0.834906 0.490139 0.285940 0.076 Uiso 1 1 calc R . . . .
C26 C 0.1581(2) 0.26922(14) -0.1574(2) 0.0621(10) Uani 1 1 d . . . . .
H26A H 0.131597 0.289292 -0.203181 0.093 Uiso 1 1 calc GR . . . .
H26B H 0.120272 0.260563 -0.137896 0.093 Uiso 1 1 calc GR . . . .
H26C H 0.179284 0.237363 -0.167898 0.093 Uiso 1 1 calc GR . . . .
C2B C 1.0206(3) 0.52511(13) 0.85681(19) 0.0611(10) Uani 1 1 d . U . . .
H2BA H 0.975345 0.507473 0.859133 0.073 Uiso 1 1 calc R . . . .
H2BB H 1.069592 0.509445 0.894644 0.073 Uiso 1 1 calc R . . . .
C4D C 0.7822(2) 0.53158(16) 0.3430(2) 0.0668(10) Uani 1 1 d . . . . .
H4DA H 0.739695 0.510296 0.344932 0.080 Uiso 1 1 calc R . . . .
H4DB H 0.830999 0.526361 0.389330 0.080 Uiso 1 1 calc R . . . .
C4C C 0.4194(2) 0.27528(16) 0.2965(2) 0.0669(11) Uani 1 1 d . . . . .
H4CA H 0.361506 0.278949 0.269639 0.080 Uiso 1 1 calc R . . . .
H4CB H 0.436443 0.246717 0.274097 0.080 Uiso 1 1 calc R . . . .
C3A C 0.6631(2) 0.72670(18) 0.2947(2) 0.0681(10) Uani 1 1 d D . . . .
H3AA H 0.673574 0.691989 0.317773 0.082 Uiso 1 1 calc R . . . .
H3AB H 0.699720 0.751692 0.330738 0.082 Uiso 1 1 calc R . . . .
C4E C 0.5131(2) 0.62538(17) 0.0966(2) 0.0721(11) Uani 1 1 d D U . . .
H4EC H 0.477411 0.651042 0.061160 0.086 Uiso 0.322(11) 1 calc R . P A 2
H4ED H 0.564795 0.642144 0.125136 0.086 Uiso 0.322(11) 1 calc R . P A 2
H4EA H 0.538067 0.659897 0.109257 0.086 Uiso 0.678(11) 1 calc R . P A 1
H4EB H 0.473331 0.624742 0.044032 0.086 Uiso 0.678(11) 1 calc R . P A 1
C3B C 1.0171(3) 0.51826(14) 0.7814(2) 0.0708(11) Uani 1 1 d . U . . .
H3BA H 0.965305 0.504298 0.746173 0.085 Uiso 1 1 calc R . . . .
H3BB H 1.058877 0.494476 0.783248 0.085 Uiso 1 1 calc R . . . .
C2A C 0.6736(3) 0.72631(17) 0.2249(2) 0.0694(11) Uani 1 1 d D . . . .
H2AA H 0.725123 0.741388 0.233993 0.083 Uiso 1 1 calc R . . . .
H2AB H 0.671101 0.690522 0.206569 0.083 Uiso 1 1 calc R . . . .
C2C C 0.5027(3) 0.3429(2) 0.3793(3) 0.0993(18) Uani 1 1 d D . . . .
H2CA H 0.558955 0.333085 0.401807 0.119 Uiso 1 1 calc R . . . .
H2CB H 0.498926 0.380737 0.384252 0.119 Uiso 1 1 calc R . . . .
C4A C 0.5801(2) 0.74211(19) 0.2727(2) 0.0704(11) Uani 1 1 d D . . . .
H4AA H 0.577163 0.767119 0.308762 0.085 Uiso 1 1 calc R . . . .
H4AB H 0.547833 0.711523 0.270765 0.085 Uiso 1 1 calc R . . . .
C2D C 0.8255(3) 0.57031(16) 0.2570(3) 0.0735(11) Uani 1 1 d . . . . .
H2DA H 0.883404 0.573161 0.285425 0.088 Uiso 1 1 calc R . . . .
H2DB H 0.811270 0.573231 0.203392 0.088 Uiso 1 1 calc R . . . .
C5A C 0.5510(3) 0.76656(16) 0.1967(2) 0.0652(10) Uani 1 1 d D . . . .
H5AA H 0.500168 0.751065 0.162252 0.078 Uiso 1 1 calc R . . . .
H5AB H 0.543320 0.804150 0.199871 0.078 Uiso 1 1 calc R . . . .
O1E O 0.4798(3) 0.5504(2) 0.1544(3) 0.1393(16) Uani 1 1 d D U . . .
C22E C 0.5213(16) 0.5413(9) 0.1106(13) 0.083(6) Uani 0.322(11) 1 d D U P A 2
H22A H 0.500001 0.508991 0.082590 0.099 Uiso 0.322(11) 1 calc R . P A 2
H22B H 0.576784 0.534280 0.145673 0.099 Uiso 0.322(11) 1 calc R . P A 2
C3C C 0.4617(3) 0.3268(3) 0.2956(3) 0.126(2) Uani 1 1 d D . . . .
H3CA H 0.423402 0.353354 0.265165 0.151 Uiso 1 1 calc R . . . .
H3CB H 0.500860 0.321372 0.275982 0.151 Uiso 1 1 calc R . . . .
C5D C 0.7592(3) 0.58838(19) 0.3319(3) 0.0818(13) Uani 1 1 d . . . . .
H5DA H 0.701366 0.591923 0.311878 0.098 Uiso 1 1 calc R . . . .
H5DB H 0.783950 0.606899 0.379930 0.098 Uiso 1 1 calc R . . . .
C32E C 0.5226(9) 0.5810(4) 0.0553(8) 0.065(4) Uani 0.322(11) 1 d D U P A 2
H32A H 0.573150 0.581642 0.051780 0.078 Uiso 0.322(11) 1 calc R . P A 2
H32B H 0.478123 0.577112 0.005432 0.078 Uiso 0.322(11) 1 calc R . P A 2
C5E C 0.4792(4) 0.6081(3) 0.1500(3) 0.132(3) Uani 1 1 d D U . . .
H5EA H 0.511102 0.622739 0.199938 0.159 Uiso 1 1 calc R . . . .
H5EB H 0.424629 0.620967 0.132111 0.159 Uiso 1 1 calc R . . . .
C21E C 0.5441(5) 0.5332(4) 0.1398(6) 0.075(3) Uani 0.678(11) 1 d D . P A 1
H21A H 0.525562 0.506774 0.100071 0.090 Uiso 0.678(11) 1 calc R . P A 1
H21B H 0.585971 0.517730 0.185100 0.090 Uiso 0.678(11) 1 calc R . P A 1
C31E C 0.5759(4) 0.5800(2) 0.1158(5) 0.075(2) Uani 0.678(11) 1 d D . P A 1
H31A H 0.584176 0.571448 0.071593 0.090 Uiso 0.678(11) 1 calc R . P A 1
H31B H 0.626918 0.590875 0.156217 0.090 Uiso 0.678(11) 1 calc R . P A 1

loop_
_atom_site_aniso_label
_atom_site_aniso_U_11
_atom_site_aniso_U_22
_atom_site_aniso_U_33
_atom_site_aniso_U_23
_atom_site_aniso_U_13
_atom_site_aniso_U_12
Cu1 0.01634(13) 0.01317(14) 0.02112(13) -0.00028(10) 0.00723(11) 0.00002(10)
Cu2 0.01549(13) 0.01398(14) 0.02213(14) 0.00013(10) 0.00677(11) -0.00038(10)
O7 0.0201(8) 0.0147(8) 0.0307(8) -0.0008(7) 0.0095(7) -0.0011(6)
O2 0.0190(8) 0.0252(9) 0.0231(8) 0.0002(7) 0.0067(6) 0.0005(7)
O8 0.0181(8) 0.0176(9) 0.0376(9) 0.0039(7) 0.0085(7) -0.0013(7)
O5 0.0280(8) 0.0209(9) 0.0230(8) 0.0008(7) 0.0103(7) 0.0049(7)
O6 0.0260(9) 0.0166(9) 0.0397(9) 0.0036(7) 0.0162(7) -0.0019(7)
O1T 0.0218(8) 0.0170(9) 0.0320(8) -0.0038(7) 0.0090(7) 0.0026(7)
O9 0.0215(8) 0.0177(9) 0.0333(9) 0.0021(7) 0.0125(7) -0.0017(7)
O3 0.0194(8) 0.0278(9) 0.0221(8) -0.0004(7) 0.0067(7) 0.0002(7)
O4 0.0233(8) 0.0236(9) 0.0226(8) -0.0016(7) 0.0064(7) 0.0042(7)
O10 0.0239(8) 0.0178(9) 0.0366(9) -0.0015(7) 0.0162(7) -0.0042(7)
O1 0.0335(10) 0.0287(10) 0.0309(9) -0.0084(8) 0.0008(8) 0.0098(8)
O1W 0.0336(10) 0.0399(12) 0.0470(11) 0.0029(9) 0.0184(9) 0.0146(9)
O1B 0.0779(15) 0.0354(12) 0.0369(10) -0.0027(9) 0.0310(11) -0.0053(11)
C39 0.0237(11) 0.0170(12) 0.0202(10) -0.0019(9) 0.0088(9) -0.0038(9)
C14 0.0227(11) 0.0191(12) 0.0282(12) 0.0029(10) 0.0104(10) -0.0014(9)
C13 0.0219(11) 0.0138(11) 0.0224(11) 0.0016(9) 0.0065(9) -0.0049(9)
C22 0.0236(11) 0.0177(12) 0.0226(11) -0.0011(9) 0.0096(9) -0.0038(9)
C40 0.0185(11) 0.0191(12) 0.0301(12) 0.0021(10) 0.0080(9) -0.0009(9)
C47 0.0207(11) 0.0226(13) 0.0256(11) -0.0030(10) 0.0088(9) -0.0036(10)
C36 0.0271(12) 0.0198(12) 0.0288(12) -0.0004(10) 0.0127(10) -0.0063(10)
C35 0.0278(12) 0.0147(12) 0.0284(12) 0.0011(9) 0.0098(10) -0.0024(10)
C44 0.0241(11) 0.0218(12) 0.0211(10) -0.0011(9) 0.0090(9) -0.0055(10)
C48 0.0220(11) 0.0183(12) 0.0187(10) -0.0035(9) 0.0070(9) -0.0055(9)
C23 0.0221(11) 0.0184(12) 0.0263(11) 0.0015(9) 0.0093(9) -0.0002(9)
C43 0.0285(13) 0.0169(12) 0.0251(11) 0.0026(9) 0.0099(10) -0.0048(10)
C49 0.0233(11) 0.0182(12) 0.0228(11) -0.0008(9) 0.0075(9) -0.0023(9)
C2 0.0273(12) 0.0237(13) 0.0254(11) 0.0037(10) 0.0097(10) 0.0071(10)
C41 0.0205(11) 0.0176(12) 0.0187(10) -0.0002(9) 0.0072(9) -0.0019(9)
C38 0.0229(11) 0.0182(12) 0.0221(10) -0.0025(9) 0.0097(9) 0.0000(9)
C12 0.0194(11) 0.0211(12) 0.0280(12) 0.0003(10) 0.0062(9) -0.0045(9)
C3 0.0251(12) 0.0244(13) 0.0238(11) 0.0070(10) 0.0079(10) 0.0028(10)
C15 0.0197(11) 0.0154(11) 0.0247(11) -0.0002(9) 0.0073(9) -0.0052(9)
C50 0.0202(11) 0.0197(12) 0.0200(10) -0.0018(9) 0.0068(9) -0.0035(9)
C29 0.0277(12) 0.0177(12) 0.0298(12) 0.0048(10) 0.0087(10) 0.0015(10)
C21 0.0255(12) 0.0193(12) 0.0264(11) 0.0014(9) 0.0116(10) 0.0038(9)
C5 0.0313(13) 0.0209(13) 0.0254(11) 0.0033(10) 0.0139(10) 0.0031(10)
C7 0.0317(14) 0.0249(13) 0.0264(12) 0.0043(10) 0.0113(11) 0.0012(11)
C42 0.0285(13) 0.0188(12) 0.0284(12) 0.0014(10) 0.0112(10) -0.0031(10)
C10 0.0295(12) 0.0241(13) 0.0211(11) 0.0004(10) 0.0078(10) -0.0069(10)
C27 0.0272(12) 0.0189(12) 0.0269(11) -0.0002(9) 0.0134(10) -0.0043(10)
C17 0.0313(13) 0.0249(13) 0.0236(11) 0.0000(10) 0.0123(10) -0.0012(11)
C18 0.0279(12) 0.0200(12) 0.0264(11) -0.0002(10) 0.0133(10) -0.0009(10)
C11 0.0273(12) 0.0290(14) 0.0285(12) -0.0024(10) 0.0131(10) -0.0059(10)
C16 0.0317(13) 0.0283(14) 0.0237(11) 0.0004(10) 0.0125(10) 0.0006(11)
C30 0.0295(12) 0.0179(12) 0.0300(12) 0.0036(10) 0.0110(10) -0.0048(10)
C45 0.0295(12) 0.0173(12) 0.0267(11) -0.0008(10) 0.0109(10) -0.0070(10)
C1 0.0312(13) 0.0239(13) 0.0216(11) 0.0009(10) 0.0072(10) 0.0048(10)
C28 0.0214(11) 0.0226(13) 0.0315(12) 0.0007(10) 0.0097(10) -0.0004(10)
C24 0.0211(11) 0.0171(12) 0.0235(11) -0.0011(9) 0.0085(9) -0.0034(9)
C31 0.0232(11) 0.0224(13) 0.0266(11) 0.0017(10) 0.0108(10) -0.0016(10)
C46 0.0297(13) 0.0180(12) 0.0293(12) 0.0022(10) 0.0110(10) 0.0027(10)
C33 0.0278(13) 0.0205(13) 0.0368(13) 0.0032(11) 0.0101(11) -0.0023(11)
O1C 0.0747(17) 0.0531(17) 0.0754(17) 0.0139(14) 0.0117(14) -0.0028(14)
C37 0.0220(11) 0.0261(13) 0.0272(11) -0.0025(10) 0.0119(10) -0.0040(10)
C9 0.0252(12) 0.0198(13) 0.0255(11) 0.0045(10) 0.0060(10) -0.0035(10)
C32 0.0252(12) 0.0197(12) 0.0261(11) 0.0029(9) 0.0111(10) -0.0002(10)
C4 0.0329(13) 0.0256(13) 0.0215(11) 0.0011(10) 0.0104(10) -0.0021(11)
C6 0.0261(12) 0.0277(14) 0.0245(11) 0.0038(10) 0.0081(10) 0.0056(10)
C8 0.0295(13) 0.0255(13) 0.0232(11) 0.0041(10) 0.0078(10) -0.0007(10)
C20 0.0275(12) 0.0276(14) 0.0255(12) 0.0028(10) 0.0064(10) 0.0045(10)
C51 0.0355(14) 0.0167(12) 0.0435(14) 0.0021(11) 0.0225(12) 0.0013(10)
C25 0.0410(15) 0.0304(15) 0.0373(14) -0.0054(12) 0.0106(12) 0.0123(12)
C34 0.0262(12) 0.0196(13) 0.0367(13) 0.0030(11) 0.0094(11) -0.0040(10)
C19 0.0327(13) 0.0255(14) 0.0225(11) -0.0007(10) 0.0096(10) -0.0011(11)
C5B 0.0503(17) 0.0279(15) 0.0348(14) -0.0025(12) 0.0172(13) -0.0029(13)
C52 0.0529(17) 0.0191(14) 0.0579(17) -0.0014(12) 0.0374(15) -0.0035(12)
O1D 0.0774(19) 0.0532(18) 0.113(2) 0.0040(16) 0.0397(18) 0.0129(14)
O1A 0.0738(19) 0.144(3) 0.0546(15) 0.0080(18) 0.0314(15) -0.027(2)
C2T 0.0361(15) 0.0243(14) 0.0524(16) -0.0123(13) 0.0170(13) -0.0009(12)
C5T 0.0233(13) 0.0375(17) 0.0466(16) -0.0073(13) 0.0066(12) 0.0057(12)
C3T 0.0421(16) 0.0327(17) 0.0570(18) -0.0049(14) 0.0225(14) 0.0069(13)
C4T 0.0398(16) 0.048(2) 0.0501(17) -0.0041(15) 0.0074(14) 0.0242(15)
C4B 0.0577(19) 0.0402(18) 0.0364(14) -0.0026(13) 0.0255(14) -0.0023(14)
C5C 0.066(2) 0.054(2) 0.0480(19) 0.0048(17) 0.0034(17) -0.0091(18)
C3D 0.068(2) 0.048(2) 0.0493(19) -0.0058(16) 0.0025(17) 0.0072(18)
C26 0.057(2) 0.044(2) 0.060(2) -0.0243(17) 0.0030(17) 0.0121(16)
C2B 0.091(3) 0.0317(18) 0.0472(18) 0.0014(14) 0.0184(18) -0.0197(18)
C4D 0.062(2) 0.065(3) 0.075(2) 0.007(2) 0.032(2) 0.019(2)
C4C 0.059(2) 0.067(3) 0.051(2) 0.0203(18) 0.0029(17) -0.0127(19)
C3A 0.072(3) 0.070(3) 0.063(2) 0.011(2) 0.031(2) 0.011(2)
C4E 0.054(2) 0.060(3) 0.075(3) 0.001(2) 0.0040(19) 0.0051(19)
C3B 0.121(3) 0.0288(18) 0.095(3) -0.0073(18) 0.077(3) -0.002(2)
C2A 0.078(3) 0.064(3) 0.082(3) -0.026(2) 0.050(2) -0.016(2)
C2C 0.102(4) 0.094(4) 0.079(3) 0.012(3) 0.019(3) -0.056(3)
C4A 0.076(3) 0.091(3) 0.051(2) 0.008(2) 0.0337(19) 0.020(2)
C2D 0.093(3) 0.054(3) 0.079(3) 0.003(2) 0.044(2) 0.011(2)
C5A 0.087(3) 0.058(2) 0.056(2) 0.0119(18) 0.037(2) 0.014(2)
O1E 0.130(3) 0.153(4) 0.172(4) -0.001(3) 0.100(3) -0.001(3)
C22E 0.124(16) 0.053(11) 0.094(13) -0.001(8) 0.069(12) -0.008(10)
C3C 0.092(4) 0.164(6) 0.099(4) 0.077(4) 0.022(3) -0.027(4)
C5D 0.087(3) 0.074(3) 0.092(3) -0.002(3) 0.046(3) 0.006(2)
C32E 0.055(8) 0.056(7) 0.094(10) 0.019(6) 0.042(8) 0.001(6)
C5E 0.163(6) 0.157(5) 0.071(3) 0.011(3) 0.046(3) 0.105(5)
C21E 0.064(4) 0.060(5) 0.121(8) 0.018(5) 0.058(5) 0.010(4)
C31E 0.065(4) 0.041(3) 0.118(7) 0.011(3) 0.040(5) 0.003(3)

loop_
_atom_type_symbol
_atom_type_description
_atom_type_scat_dispersion_real
_atom_type_scat_dispersion_imag
_atom_type_scat_source
C C 0.0033 0.0016 'International Tables Vol C Tables 4.2.6.8 and 6.1.1.4'
H H 0.0000 0.0000 'International Tables Vol C Tables 4.2.6.8 and 6.1.1.4'
Cu Cu 0.3201 1.2651 'International Tables Vol C Tables 4.2.6.8 and 6.1.1.4'
O O 0.0106 0.0060 'International Tables Vol C Tables 4.2.6.8 and 6.1.1.4'

loop_
_geom_angle_atom_site_label_1
_geom_angle_atom_site_label_2
_geom_angle_atom_site_label_3
_geom_angle
_geom_angle_site_symmetry_1
_geom_angle_site_symmetry_3
O7 Cu1 Cu2 84.82(5) . 3_666
O7 Cu1 O2 90.37(7) . .
O7 Cu1 O5 88.47(7) . 3_666
O7 Cu1 O1T 99.09(6) . .
O7 Cu1 O10 167.69(7) . 3_666
O2 Cu1 Cu2 83.74(5) . 3_666
O2 Cu1 O1T 90.67(6) . .
O2 Cu1 O10 90.91(7) . 3_666
O5 Cu1 Cu2 88.61(5) 3_666 3_666
O5 Cu1 O2 172.33(7) 3_666 .
O5 Cu1 O1T 97.00(6) 3_666 .
O5 Cu1 O10 88.63(7) 3_666 3_666
O1T Cu1 Cu2 173.22(4) . 3_666
O10 Cu1 Cu2 83.15(5) 3_666 3_666
O10 Cu1 O1T 93.14(6) 3_666 .
O8 Cu2 Cu1 83.55(5) 3_666 3_666
O8 Cu2 O3 89.59(7) 3_666 3_666
O8 Cu2 O4 88.22(7) 3_666 .
O8 Cu2 O1W 95.39(8) 3_666 .
O9 Cu2 Cu1 85.57(5) . 3_666
O9 Cu2 O8 169.07(7) . 3_666
O9 Cu2 O3 90.46(7) . 3_666
O9 Cu2 O4 88.87(7) . .
O9 Cu2 O1W 95.43(8) . .
O3 Cu2 Cu1 84.84(5) 3_666 3_666
O3 Cu2 O4 164.73(7) 3_666 .
O3 Cu2 O1W 97.79(7) 3_666 .
O4 Cu2 Cu1 79.91(5) . 3_666
O4 Cu2 O1W 97.45(7) . .
O1W Cu2 Cu1 177.17(6) . 3_666
C41 O7 Cu1 121.68(14) . .
C15 O2 Cu1 122.89(15) . .
C41 O8 Cu2 122.45(15) . 3_666
C24 O5 Cu1 117.70(14) . 3_666
C27 O6 C51 118.25(18) . .
C2T O1T Cu1 118.22(14) . .
C5T O1T Cu1 125.61(14) . .
C5T O1T C2T 110.41(19) . .
C50 O9 Cu2 120.95(14) . .
C15 O3 Cu2 121.41(14) . 3_666
C24 O4 Cu2 126.54(15) . .
C50 O10 Cu1 122.45(15) . 3_666
C1 O1 C25 117.35(19) . .
Cu2 O1W H1WA 110.5 . .
Cu2 O1W H1WB 110.0 . .
H1WA O1W H1WB 103.5 . .
C2B O1B C5B 108.0(2) . .
C40 C39 C41 119.8(2) . .
C40 C39 C38 119.7(2) . .
C38 C39 C41 120.4(2) . .
C13 C14 H14 119.8 . .
C13 C14 C9 120.5(2) . .
C9 C14 H14 119.8 . .
C14 C13 C15 119.6(2) . .
C12 C13 C14 119.8(2) . .
C12 C13 C15 120.6(2) . .
C23 C22 C21 119.5(2) . .
C23 C22 C24 119.2(2) . .
C21 C22 C24 121.3(2) . .
C39 C40 H40 119.9 . .
C39 C40 C35 120.3(2) . .
C35 C40 H40 119.9 . .
C48 C47 H47 120.0 . .
C46 C47 H47 120.0 . .
C46 C47 C48 120.1(2) . .
C35 C36 H36 119.9 . .
C37 C36 H36 119.9 . .
C37 C36 C35 120.2(2) . .
C40 C35 C36 119.5(2) . .
C40 C35 C34 119.1(2) . .
C36 C35 C34 121.4(2) . .
C49 C44 C43 119.9(2) . .
C49 C44 C45 119.6(2) . .
C45 C44 C43 120.5(2) . .
C47 C48 C49 120.3(2) . .
C47 C48 C50 119.9(2) . .
C49 C48 C50 119.8(2) . .
C22 C23 H23 119.5 . .
C22 C23 C18 121.0(2) . .
C18 C23 H23 119.5 . .
C42 C43 C44 178.3(3) . .
C44 C49 H49 120.1 . .
C48 C49 C44 119.8(2) . .
C48 C49 H49 120.1 . .
C3 C2 H2 120.2 . .
C1 C2 H2 120.2 . .
C1 C2 C3 119.6(2) . .
O7 C41 O8 125.9(2) . .
O7 C41 C39 117.13(19) . .
O8 C41 C39 117.0(2) . .
C39 C38 H38 120.0 . .
C37 C38 C39 120.0(2) . .
C37 C38 H38 120.0 . .
C13 C12 H12 120.0 . .
C13 C12 C11 119.9(2) . .
C11 C12 H12 120.0 . .
C2 C3 C7 119.5(2) . .
C4 C3 C2 120.3(2) . .
C4 C3 C7 120.3(2) . .
O2 C15 C13 116.6(2) . .
O3 C15 O2 125.8(2) . .
O3 C15 C13 117.60(19) . .
O9 C50 O10 126.5(2) . .
O9 C50 C48 116.69(19) . .
O10 C50 C48 116.8(2) . .
C30 C29 C33 120.1(2) . .
C28 C29 C30 119.5(2) . .
C28 C29 C33 120.4(2) . .
C22 C21 H21 120.1 . .
C20 C21 C22 119.9(2) . .
C20 C21 H21 120.1 . .
C4 C5 C16 120.1(2) . .
C6 C5 C16 119.8(2) . .
C6 C5 C4 120.1(2) . .
C8 C7 C3 178.9(3) . .
C43 C42 C31 179.2(3) . .
C11 C10 H10 120.0 . .
C11 C10 C9 120.1(2) . .
C9 C10 H10 120.0 . .
O6 C27 C28 115.0(2) . .
O6 C27 C32 124.3(2) . .
C28 C27 C32 120.7(2) . .
C16 C17 C18 173.7(3) . .
C23 C18 C17 118.3(2) . .
C19 C18 C23 119.1(2) . .
C19 C18 C17 122.5(2) . .
C12 C11 H11 119.8 . .
C10 C11 C12 120.3(2) . .
C10 C11 H11 119.8 . .
C17 C16 C5 178.3(3) . .
C29 C30 H30 120.0 . .
C31 C30 C29 120.0(2) . .
C31 C30 H30 120.0 . .
C44 C45 H45 120.0 . .
C46 C45 C44 120.1(2) . .
C46 C45 H45 120.0 . .
O1 C1 C2 124.7(2) . .
O1 C1 C6 115.1(2) . .
C6 C1 C2 120.2(2) . .
C29 C28 H28 119.8 . .
C27 C28 C29 120.4(2) . .
C27 C28 H28 119.8 . .
O5 C24 O4 125.9(2) . .
O5 C24 C22 117.8(2) . .
O4 C24 C22 116.3(2) . .
C30 C31 C42 120.0(2) . .
C30 C31 C32 120.4(2) . .
C32 C31 C42 119.6(2) . .
C47 C46 C45 120.2(2) . .
C47 C46 H46 119.9 . .
C45 C46 H46 119.9 . .
C34 C33 C29 177.5(3) . .
C2C O1C C5C 103.0(4) . .
C36 C37 C38 120.3(2) . .
C36 C37 H37 119.9 . .
C38 C37 H37 119.9 . .
C14 C9 C10 119.3(2) . .
C14 C9 C8 120.4(2) . .
C10 C9 C8 120.2(2) . .
C27 C32 C31 119.0(2) . .
C27 C32 H32 120.5 . .
C31 C32 H32 120.5 . .
C3 C4 C5 119.6(2) . .
C3 C4 H4 120.2 . .
C5 C4 H4 120.2 . .
C5 C6 C1 120.2(2) . .
C5 C6 H6 119.9 . .
C1 C6 H6 119.9 . .
C7 C8 C9 177.3(3) . .
C21 C20 H20 119.5 . .
C19 C20 C21 120.9(2) . .
C19 C20 H20 119.5 . .
O6 C51 H51A 110.4 . .
O6 C51 H51B 110.4 . .
O6 C51 C52 106.6(2) . .
H51A C51 H51B 108.6 . .
C52 C51 H51A 110.4 . .
C52 C51 H51B 110.4 . .
O1 C25 H25A 110.5 . .
O1 C25 H25B 110.5 . .
O1 C25 C26 106.2(2) . .
H25A C25 H25B 108.7 . .
C26 C25 H25A 110.5 . .
C26 C25 H25B 110.5 . .
C33 C34 C35 177.4(3) . .
C18 C19 H19 120.2 . .
C20 C19 C18 119.5(2) . .
C20 C19 H19 120.2 . .
O1B C5B H5BA 110.3 . .
O1B C5B H5BB 110.3 . .
O1B C5B C4B 106.9(2) . .
H5BA C5B H5BB 108.6 . .
C4B C5B H5BA 110.3 . .
C4B C5B H5BB 110.3 . .
C51 C52 H52A 109.5 . .
C51 C52 H52B 109.5 . .
C51 C52 H52C 109.5 . .
H52A C52 H52B 109.5 . .
H52A C52 H52C 109.5 . .
H52B C52 H52C 109.5 . .
C5D O1D C2D 109.9(3) . .
C5A O1A C2A 109.9(3) . .
O1T C2T H2TA 110.7 . .
O1T C2T H2TB 110.7 . .
O1T C2T C3T 105.0(2) . .
H2TA C2T H2TB 108.8 . .
C3T C2T H2TA 110.7 . .
C3T C2T H2TB 110.7 . .
O1T C5T H5TA 110.6 . .
O1T C5T H5TB 110.6 . .
O1T C5T C4T 105.8(2) . .
H5TA C5T H5TB 108.7 . .
C4T C5T H5TA 110.6 . .
C4T C5T H5TB 110.6 . .
C2T C3T H3TA 111.2 . .
C2T C3T H3TB 111.2 . .
C2T C3T C4T 102.7(2) . .
H3TA C3T H3TB 109.1 . .
C4T C3T H3TA 111.2 . .
C4T C3T H3TB 111.2 . .
C5T C4T C3T 103.6(2) . .
C5T C4T H4TA 111.0 . .
C5T C4T H4TB 111.0 . .
C3T C4T H4TA 111.0 . .
C3T C4T H4TB 111.0 . .
H4TA C4T H4TB 109.0 . .
C5B C4B H4BA 111.2 . .
C5B C4B H4BB 111.2 . .
C5B C4B C3B 102.7(2) . .
H4BA C4B H4BB 109.1 . .
C3B C4B H4BA 111.2 . .
C3B C4B H4BB 111.2 . .
O1C C5C H5CA 110.3 . .
O1C C5C H5CB 110.3 . .
O1C C5C C4C 107.2(3) . .
H5CA C5C H5CB 108.5 . .
C4C C5C H5CA 110.3 . .
C4C C5C H5CB 110.3 . .
H3DA C3D H3DB 109.2 . .
C4D C3D H3DA 111.3 . .
C4D C3D H3DB 111.3 . .
C4D C3D C2D 102.5(3) . .
C2D C3D H3DA 111.3 . .
C2D C3D H3DB 111.3 . .
C25 C26 H26A 109.5 . .
C25 C26 H26B 109.5 . .
C25 C26 H26C 109.5 . .
H26A C26 H26B 109.5 . .
H26A C26 H26C 109.5 . .
H26B C26 H26C 109.5 . .
O1B C2B H2BA 109.7 . .
O1B C2B H2BB 109.7 . .
O1B C2B C3B 109.6(3) . .
H2BA C2B H2BB 108.2 . .
C3B C2B H2BA 109.7 . .
C3B C2B H2BB 109.7 . .
C3D C4D H4DA 111.0 . .
C3D C4D H4DB 111.0 . .
H4DA C4D H4DB 109.0 . .
C5D C4D C3D 103.9(3) . .
C5D C4D H4DA 111.0 . .
C5D C4D H4DB 111.0 . .
C5C C4C H4CA 111.2 . .
C5C C4C H4CB 111.2 . .
C5C C4C C3C 102.7(3) . .
H4CA C4C H4CB 109.1 . .
C3C C4C H4CA 111.2 . .
C3C C4C H4CB 111.2 . .
H3AA C3A H3AB 108.7 . .
C2A C3A H3AA 110.5 . .
C2A C3A H3AB 110.5 . .
C4A C3A H3AA 110.5 . .
C4A C3A H3AB 110.5 . .
C4A C3A C2A 106.3(3) . .
H4EC C4E H4ED 108.1 . .
H4EA C4E H4EB 110.0 . .
C32E C4E H4EC 109.5 . .
C32E C4E H4ED 109.5 . .
C32E C4E C5E 110.9(6) . .
C5E C4E H4EC 109.5 . .
C5E C4E H4ED 109.5 . .
C5E C4E H4EA 112.5 . .
C5E C4E H4EB 112.5 . .
C5E C4E C31E 96.5(4) . .
C31E C4E H4EA 112.5 . .
C31E C4E H4EB 112.5 . .
C4B C3B H3BA 110.8 . .
C4B C3B H3BB 110.8 . .
C2B C3B C4B 104.7(3) . .
C2B C3B H3BA 110.8 . .
C2B C3B H3BB 110.8 . .
H3BA C3B H3BB 108.9 . .
O1A C2A C3A 106.5(3) . .
O1A C2A H2AA 110.4 . .
O1A C2A H2AB 110.4 . .
C3A C2A H2AA 110.4 . .
C3A C2A H2AB 110.4 . .
H2AA C2A H2AB 108.6 . .
O1C C2C H2CA 110.3 . .
O1C C2C H2CB 110.3 . .
O1C C2C C3C 107.1(3) . .
H2CA C2C H2CB 108.5 . .
C3C C2C H2CA 110.3 . .
C3C C2C H2CB 110.3 . .
C3A C4A H4AA 110.5 . .
C3A C4A H4AB 110.5 . .
C3A C4A C5A 106.2(3) . .
H4AA C4A H4AB 108.7 . .
C5A C4A H4AA 110.5 . .
C5A C4A H4AB 110.5 . .
O1D C2D C3D 104.5(3) . .
O1D C2D H2DA 110.9 . .
O1D C2D H2DB 110.9 . .
C3D C2D H2DA 110.9 . .
C3D C2D H2DB 110.9 . .
H2DA C2D H2DB 108.9 . .
O1A C5A C4A 107.5(3) . .
O1A C5A H5AA 110.2 . .
O1A C5A H5AB 110.2 . .
C4A C5A H5AA 110.2 . .
C4A C5A H5AB 110.2 . .
H5AA C5A H5AB 108.5 . .
C22E O1E C5E 96.9(9) . .
C21E O1E C5E 106.4(6) . .
O1E C22E H22A 106.9 . .
O1E C22E H22B 106.9 . .
O1E C22E C32E 121.7(15) . .
H22A C22E H22B 106.7 . .
C32E C22E H22A 106.9 . .
C32E C22E H22B 106.9 . .
C4C C3C C2C 103.3(3) . .
C4C C3C H3CA 111.1 . .
C4C C3C H3CB 111.1 . .
C2C C3C H3CA 111.1 . .
C2C C3C H3CB 111.1 . .
H3CA C3C H3CB 109.1 . .
O1D C5D C4D 108.1(4) . .
O1D C5D H5DA 110.1 . .
O1D C5D H5DB 110.1 . .
C4D C5D H5DA 110.1 . .
C4D C5D H5DB 110.1 . .
H5DA C5D H5DB 108.4 . .
C4E C32E C22E 94.2(12) . .
C4E C32E H32A 112.9 . .
C4E C32E H32B 112.9 . .
C22E C32E H32A 112.9 . .
C22E C32E H32B 112.9 . .
H32A C32E H32B 110.3 . .
C4E C5E H5EA 109.7 . .
C4E C5E H5EB 109.7 . .
O1E C5E C4E 109.7(4) . .
O1E C5E H5EA 109.7 . .
O1E C5E H5EB 109.7 . .
H5EA C5E H5EB 108.2 . .
O1E C21E H21A 110.2 . .
O1E C21E H21B 110.2 . .
O1E C21E C31E 107.7(7) . .
H21A C21E H21B 108.5 . .
C31E C21E H21A 110.2 . .
C31E C21E H21B 110.2 . .
C4E C31E H31A 110.1 . .
C4E C31E H31B 110.1 . .
C21E C31E C4E 107.9(5) . .
C21E C31E H31A 110.1 . .
C21E C31E H31B 110.1 . .
H31A C31E H31B 108.4 . .

loop_
_geom_bond_atom_site_label_1
_geom_bond_atom_site_label_2
_geom_bond_distance
_geom_bond_site_symmetry_2
Cu1 Cu2 2.6272(4) 3_666
Cu1 O7 1.9592(16) .
Cu1 O2 1.9674(16) .
Cu1 O5 1.9662(16) 3_666
Cu1 O1T 2.1578(16) .
Cu1 O10 1.9730(16) 3_666
Cu2 O8 1.9639(16) 3_666
Cu2 O9 1.9574(16) .
Cu2 O3 1.9758(15) 3_666
Cu2 O4 1.9851(16) .
Cu2 O1W 2.1333(17) .
O7 C41 1.258(3) .
O2 C15 1.271(3) .
O8 C41 1.269(3) .
O5 C24 1.255(3) .
O6 C27 1.364(3) .
O6 C51 1.429(3) .
O1T C2T 1.442(3) .
O1T C5T 1.434(3) .
O9 C50 1.262(3) .
O3 C15 1.258(3) .
O4 C24 1.270(3) .
O10 C50 1.263(3) .
O1 C1 1.363(3) .
O1 C25 1.444(3) .
O1W H1WA 0.8667 .
O1W H1WB 0.8656 .
O1B C5B 1.428(3) .
O1B C2B 1.414(4) .
C39 C40 1.389(3) .
C39 C41 1.494(3) .
C39 C38 1.402(3) .
C14 H14 0.9300 .
C14 C13 1.397(3) .
C14 C9 1.400(3) .
C13 C12 1.394(3) .
C13 C15 1.503(3) .
C22 C23 1.382(3) .
C22 C21 1.397(3) .
C22 C24 1.504(3) .
C40 H40 0.9300 .
C40 C35 1.393(3) .
C47 H47 0.9300 .
C47 C48 1.391(3) .
C47 C46 1.387(3) .
C36 H36 0.9300 .
C36 C35 1.404(3) .
C36 C37 1.382(3) .
C35 C34 1.440(3) .
C44 C43 1.443(3) .
C44 C49 1.396(3) .
C44 C45 1.402(3) .
C48 C49 1.395(3) .
C48 C50 1.500(3) .
C23 H23 0.9300 .
C23 C18 1.406(3) .
C43 C42 1.195(3) .
C49 H49 0.9300 .
C2 H2 0.9300 .
C2 C3 1.403(3) .
C2 C1 1.396(3) .
C38 H38 0.9300 .
C38 C37 1.386(3) .
C12 H12 0.9300 .
C12 C11 1.395(3) .
C3 C7 1.444(3) .
C3 C4 1.393(3) .
C29 C30 1.404(3) .
C29 C28 1.395(3) .
C29 C33 1.431(3) .
C21 H21 0.9300 .
C21 C20 1.392(3) .
C5 C16 1.437(3) .
C5 C4 1.404(3) .
C5 C6 1.390(3) .
C7 C8 1.198(3) .
C42 C31 1.438(3) .
C10 H10 0.9300 .
C10 C11 1.395(3) .
C10 C9 1.401(3) .
C27 C28 1.386(3) .
C27 C32 1.397(3) .
C17 C18 1.435(3) .
C17 C16 1.199(3) .
C18 C19 1.402(3) .
C11 H11 0.9300 .
C30 H30 0.9300 .
C30 C31 1.393(3) .
C45 H45 0.9300 .
C45 C46 1.391(3) .
C1 C6 1.391(3) .
C28 H28 0.9300 .
C31 C32 1.408(3) .
C46 H46 0.9300 .
C33 C34 1.197(4) .
O1C C5C 1.420(5) .
O1C C2C 1.411(5) .
C37 H37 0.9300 .
C9 C8 1.447(3) .
C32 H32 0.9300 .
C4 H4 0.9300 .
C6 H6 0.9300 .
C20 H20 0.9300 .
C20 C19 1.388(4) .
C51 H51A 0.9700 .
C51 H51B 0.9700 .
C51 C52 1.508(4) .
C25 H25A 0.9700 .
C25 H25B 0.9700 .
C25 C26 1.516(4) .
C19 H19 0.9300 .
C5B H5BA 0.9700 .
C5B H5BB 0.9700 .
C5B C4B 1.490(4) .
C52 H52A 0.9600 .
C52 H52B 0.9600 .
C52 H52C 0.9600 .
O1D C2D 1.434(5) .
O1D C5D 1.426(5) .
O1A C2A 1.433(5) .
O1A C5A 1.406(5) .
C2T H2TA 0.9700 .
C2T H2TB 0.9700 .
C2T C3T 1.486(4) .
C5T H5TA 0.9700 .
C5T H5TB 0.9700 .
C5T C4T 1.522(4) .
C3T H3TA 0.9700 .
C3T H3TB 0.9700 .
C3T C4T 1.529(4) .
C4T H4TA 0.9700 .
C4T H4TB 0.9700 .
C4B H4BA 0.9700 .
C4B H4BB 0.9700 .
C4B C3B 1.522(4) .
C5C H5CA 0.9700 .
C5C H5CB 0.9700 .
C5C C4C 1.511(5) .
C3D H3DA 0.9700 .
C3D H3DB 0.9700 .
C3D C4D 1.508(5) .
C3D C2D 1.541(6) .
C26 H26A 0.9600 .
C26 H26B 0.9600 .
C26 H26C 0.9600 .
C2B H2BA 0.9700 .
C2B H2BB 0.9700 .
C2B C3B 1.465(5) .
C4D H4DA 0.9700 .
C4D H4DB 0.9700 .
C4D C5D 1.491(6) .
C4C H4CA 0.9700 .
C4C H4CB 0.9700 .
C4C C3C 1.529(6) .
C3A H3AA 0.9700 .
C3A H3AB 0.9700 .
C3A C2A 1.468(5) .
C3A C4A 1.457(5) .
C4E H4EC 0.9700 .
C4E H4ED 0.9700 .
C4E H4EA 0.9700 .
C4E H4EB 0.9700 .
C4E C32E 1.441(10) .
C4E C5E 1.507(7) .
C4E C31E 1.560(7) .
C3B H3BA 0.9700 .
C3B H3BB 0.9700 .
C2A H2AA 0.9700 .
C2A H2AB 0.9700 .
C2C H2CA 0.9700 .
C2C H2CB 0.9700 .
C2C C3C 1.533(7) .
C4A H4AA 0.9700 .
C4A H4AB 0.9700 .
C4A C5A 1.482(5) .
C2D H2DA 0.9700 .
C2D H2DB 0.9700 .
C5A H5AA 0.9700 .
C5A H5AB 0.9700 .
O1E C22E 1.403(16) .
O1E C5E 1.464(7) .
O1E C21E 1.413(9) .
C22E H22A 0.9700 .
C22E H22B 0.9700 .
C22E C32E 1.489(12) .
C3C H3CA 0.9700 .
C3C H3CB 0.9700 .
C5D H5DA 0.9700 .
C5D H5DB 0.9700 .
C32E H32A 0.9700 .
C32E H32B 0.9700 .
C5E H5EA 0.9700 .
C5E H5EB 0.9700 .
C21E H21A 0.9700 .
C21E H21B 0.9700 .
C21E C31E 1.492(10) .
C31E H31A 0.9700 .
C31E H31B 0.9700 .
